data_7229673
loop_
_publ_author_name
'Zhang, Ya-Xin'
'Li, Meng'
'Liu, Bi-Ying'
'Wu, Zhi-Lei'
'Wei, Hai-Ying'
'Wang, Wen-Min'

_publ_section_title
;
 A series of planar tetranuclear lanthanide complexes: axial ligand
 modulated magnetic dynamics in Dy4 species
;
_journal_issue 87
_journal_name_full 'RSC Advances'
_journal_page_first 55523
_journal_paper_doi 10.1039/C7RA11750G
_journal_volume 7
_journal_year 2017
_chemical_formula_moiety 'C146 H156 Gd4 N12 O22, 2(C2 H3 N), 2(C2 H6 O)'
_chemical_formula_sum 'C154 H174 Gd4 N14 O24'
_chemical_formula_weight 3234.06
_space_group_crystal_system triclinic
_space_group_IT_number 2
_space_group_name_Hall '-P 1'
_space_group_name_H-M_alt 'P -1'
_symmetry_space_group_name_Hall '-P 1'
_symmetry_space_group_name_H-M 'P -1'
_atom_sites_solution_hydrogens mixed
_audit_creation_date 2017-08-20
_audit_creation_method
;
Olex2 1.2
(compiled 2017.08.10 svn.r3458 for OlexSys, GUI svn.r5381)
;
_audit_update_record
;
2017-09-03 deposited with the CCDC.
2017-12-01 downloaded from the CCDC.
;
_cell_angle_alpha 67.916(8)
_cell_angle_beta 74.027(10)
_cell_angle_gamma 71.695(9)
_cell_formula_units_Z 1
_cell_length_a 14.9356(12)
_cell_length_b 15.9841(9)
_cell_length_c 17.9763(12)
_cell_measurement_reflns_used 8974
_cell_measurement_temperature 113(2)
_cell_measurement_theta_max 27.5
_cell_measurement_theta_min 3.1
_cell_volume 3714.8(5)
_computing_molecular_graphics 'Olex2 (Dolomanov et al., 2009)'
_computing_publication_material 'Olex2 (Dolomanov et al., 2009)'
_computing_structure_refinement 'XL (Sheldrick, 2008)'
_diffrn_ambient_temperature 113.15
_diffrn_measured_fraction_theta_full 0.991
_diffrn_measured_fraction_theta_max 0.991
_diffrn_measurement_device_type 'Bruker P4'
_diffrn_measurement_method '\w scans'
_diffrn_radiation_monochromator graphite
_diffrn_radiation_type MoK\a
_diffrn_radiation_wavelength 0.71073
_diffrn_reflns_av_R_equivalents 0.0312
_diffrn_reflns_av_unetI/netI 0.0299
_diffrn_reflns_Laue_measured_fraction_full 0.991
_diffrn_reflns_Laue_measured_fraction_max 0.991
_diffrn_reflns_limit_h_max 17
_diffrn_reflns_limit_h_min -17
_diffrn_reflns_limit_k_max 19
_diffrn_reflns_limit_k_min -19
_diffrn_reflns_limit_l_max 21
_diffrn_reflns_limit_l_min -21
_diffrn_reflns_number 40809
_diffrn_reflns_point_group_measured_fraction_full 0.991
_diffrn_reflns_point_group_measured_fraction_max 0.991
_diffrn_reflns_theta_full 25.019
_diffrn_reflns_theta_max 25.019
_diffrn_reflns_theta_min 3.100
_exptl_absorpt_coefficient_mu 1.834
_exptl_absorpt_correction_T_max 0.974
_exptl_absorpt_correction_T_min 0.825
_exptl_absorpt_correction_type multi-scan
_exptl_crystal_colour Colorless
_exptl_crystal_density_diffrn 1.446
_exptl_crystal_density_method "'not measured'"
_exptl_crystal_description Prism
_exptl_crystal_F_000 1644
_exptl_crystal_size_max 0.2
_exptl_crystal_size_mid 0.18
_exptl_crystal_size_min 0.16
_refine_diff_density_max 1.799
_refine_diff_density_min -0.934
_refine_diff_density_rms 0.089
_refine_ls_extinction_method none
_refine_ls_goodness_of_fit_ref 1.080
_refine_ls_hydrogen_treatment constr
_refine_ls_matrix_type full
_refine_ls_number_parameters 931
_refine_ls_number_reflns 12981
_refine_ls_number_restraints 95
_refine_ls_restrained_S_all 1.106
_refine_ls_R_factor_all 0.0402
_refine_ls_R_factor_gt 0.0299
_refine_ls_shift/su_max 0.003
_refine_ls_shift/su_mean 0.000
_refine_ls_structure_factor_coef Fsqd
_refine_ls_weighting_details 'w=1/[\s^2^(Fo^2^)+(0.0234P)^2^+9.9161P] where P=(Fo^2^+2Fc^2^)/3'
_refine_ls_weighting_scheme calc
_refine_ls_wR_factor_gt 0.0676
_refine_ls_wR_factor_ref 0.0725
_reflns_Friedel_coverage 0.000
_reflns_number_gt 10981
_reflns_number_total 12981
_reflns_threshold_expression 'I > 2\s(I)'
_cod_data_source_file c7ra11750g2.cif
_cod_data_source_block 7
_cod_database_code 7229673
_shelx_shelxl_version_number 2016/6
_shelx_space_group_comment
;
The symmetry employed for this shelxl refinement is uniquely defined
by the following loop, which should always be used as a source of
symmetry information in preference to the above space-group names.
They are only intended as comments.
;
_shelx_estimated_absorpt_t_max 0.758
_shelx_estimated_absorpt_t_min 0.711
_olex2_refinement_description
;
1. Fixed Uiso
 At 1.2 times of:
  All C(H) groups, H8 of O8, All C(H,H) groups
 At 1.5 times of:
  All C(H,H,H) groups, H12A of O12
2. Restrained distances
 C59-C60 = C59-C61 = C59-C62 = C59-C60' = C59-C61' = C59-C62'
 1.54 with sigma of 0.01
 O12-C77
 2.6 with sigma of 0.02
 C76-O12
 1.1 with sigma of 0.02
 H77B-H61F
 2.2 with sigma of 0.02
 H61D-H77B
 2.2 with sigma of 0.02
 H61D-H77C
 2.2 with sigma of 0.02
3. Uiso/Uaniso restraints and constraints
C60 \\sim C61 \\sim C62 \\sim C60' \\sim C61' \\sim C62': within 1.7A with
sigma of 0.01 and sigma for terminal atoms of 0.02
Uanis(C60) \\sim Ueq, Uanis(C61) \\sim Ueq, Uanis(C62) \\sim Ueq, Uanis(C60')
\\sim Ueq, Uanis(C61') \\sim Ueq, Uanis(C62') \\sim Ueq, Uanis(N7) \\sim Ueq,
Uanis(C74) \\sim Ueq, Uanis(C75) \\sim Ueq: with sigma of 0.01 and sigma for
terminal atoms of 0.02
Uanis(C76) \\sim Ueq: with sigma of 0.01 and sigma for terminal atoms of 0.02
4. Others
 Sof(C60')=Sof(H60D)=Sof(H60E)=Sof(H60F)=Sof(C61')=Sof(H61D)=Sof(H61E)=
 Sof(H61F)=Sof(C62')=Sof(H62D)=Sof(H62E)=Sof(H62F)=1-FVAR(1)
 Sof(C60)=Sof(H60A)=Sof(H60B)=Sof(H60C)=Sof(C61)=Sof(H61A)=Sof(H61B)=Sof(H61C)=
 Sof(C62)=Sof(H62A)=Sof(H62B)=Sof(H62C)=FVAR(1)
5.a Riding coordinates:
 C75(H75A,H75B,H75C)
5.b Ternary CH refined with riding coordinates:
 O8(H8)
5.c Secondary CH2 refined with riding coordinates:
 C76(H76A,H76B)
5.d Aromatic/amide H refined with riding coordinates:
 C3(H3), C4(H4), C7(H7), C8(H8A), C9(H9), C10(H10), C12(H12), C13(H13),
 C15(H15), C16(H16), C20(H20), C21(H21), C24(H24), C25(H25), C26(H26), C27(H27),
  C29(H29), C30(H30), C32(H32), C33(H33), C37(H37), C38(H38), C41(H41),
 C42(H42), C43(H43), C44(H44), C46(H46), C47(H47), C49(H49), C50(H50), C57(H57),
  C68(H68)
5.e Idealised Me refined as rotating group:
 C17(H17A,H17B,H17C), C34(H34A,H34B,H34C), C51(H51A,H51B,H51C), C52(H52A,H52B,
 H52C), C53(H53A,H53B,H53C), C54(H54A,H54B,H54C), C60(H60A,H60B,H60C), C61(H61A,
 H61B,H61C), C62(H62A,H62B,H62C), C60'(H60D,H60E,H60F), C61'(H61D,H61E,H61F),
 C62'(H62D,H62E,H62F), C63(H63A,H63B,H63C), C64(H64A,H64B,H64C), C65(H65A,H65B,
 H65C), C71(H71A,H71B,H71C), C72(H72A,H72B,H72C), C73(H73A,H73B,H73C), C77(H77A,
 H77B,H77C)
5.f Idealised tetrahedral OH refined as rotating group:
 O12(H12A)
;
_olex2_submission_special_instructions 'No special instructions were received'

loop_
_space_group_symop_operation_xyz
'x, y, z'
'-x, -y, -z'

loop_
_atom_site_label
_atom_site_type_symbol
_atom_site_fract_x
_atom_site_fract_y
_atom_site_fract_z
_atom_site_U_iso_or_equiv
_atom_site_adp_type
_atom_site_occupancy
_atom_site_site_symmetry_order
_atom_site_calc_flag
_atom_site_refinement_flags_posn
_atom_site_refinement_flags_adp
_atom_site_refinement_flags_occupancy
_atom_site_disorder_assembly
_atom_site_disorder_group
Gd1 Gd 0.60920(2) 0.39178(2) 0.49653(2) 0.01615(5) Uani 1 1 d . . . . .
Gd2 Gd 0.36033(2) 0.38380(2) 0.63905(2) 0.01642(5) Uani 1 1 d . . . . .
O1 O 0.73951(17) 0.46708(17) 0.42063(15) 0.0202(6) Uani 1 1 d . . . . .
O2 O 1.5279(2) 0.1825(2) 0.09254(19) 0.0375(7) Uani 1 1 d . . . . .
O3 O 0.58914(18) 0.48770(17) 0.36032(15) 0.0195(5) Uani 1 1 d . . . . .
O4 O 0.1474(3) 0.6511(3) -0.1593(2) 0.0580(11) Uani 1 1 d . . . . .
O5 O 0.53196(18) 0.32628(17) 0.63123(15) 0.0201(6) Uani 1 1 d . . . . .
O6 O 0.9768(3) -0.0447(3) 1.1751(2) 0.0526(9) Uani 1 1 d . . . . .
O7 O 0.58928(19) 0.28415(18) 0.44870(16) 0.0254(6) Uani 1 1 d . . . . .
O8 O 0.43876(17) 0.44544(17) 0.50692(15) 0.0174(5) Uani 1 1 d . . . . .
H8 H 0.414666 0.435486 0.464937 0.021 Uiso 1 1 calc R . . . .
O9 O 0.28714(19) 0.33665(18) 0.56675(16) 0.0231(6) Uani 1 1 d . . . . .
O10 O 0.36066(19) 0.22955(18) 0.70880(16) 0.0236(6) Uani 1 1 d . . . . .
O11 O 0.72766(19) 0.25135(18) 0.53760(17) 0.0266(6) Uani 1 1 d . . . . .
N1 N 0.8157(2) 0.5950(2) 0.29022(19) 0.0223(7) Uani 1 1 d . . . . .
N2 N 1.1172(2) 0.3678(2) 0.2643(2) 0.0280(8) Uani 1 1 d . . . . .
N3 N 0.6291(2) 0.6210(2) 0.21978(19) 0.0229(7) Uani 1 1 d . . . . .
N4 N 0.4213(2) 0.5532(2) 0.0950(2) 0.0277(8) Uani 1 1 d . . . . .
N5 N 0.6850(2) 0.3943(2) 0.60809(19) 0.0206(7) Uani 1 1 d . . . . .
N6 N 0.7501(2) 0.1953(2) 0.8784(2) 0.0302(8) Uani 1 1 d . . . . .
C1 C 0.8724(3) 0.5074(3) 0.3174(2) 0.0210(8) Uani 1 1 d . . . . .
C2 C 0.8302(3) 0.4413(3) 0.3858(2) 0.0196(8) Uani 1 1 d . . . . .
C3 C 0.8867(3) 0.3530(3) 0.4137(2) 0.0240(9) Uani 1 1 d . . . . .
H3 H 0.861547 0.308988 0.461159 0.029 Uiso 1 1 calc R . . . .
C4 C 0.9808(3) 0.3272(3) 0.3731(2) 0.0268(9) Uani 1 1 d . . . . .
H4 H 1.016554 0.265061 0.392596 0.032 Uiso 1 1 calc R . . . .
C5 C 1.0231(3) 0.3886(3) 0.3061(2) 0.0246(9) Uani 1 1 d . . . . .
C6 C 0.9689(3) 0.4820(3) 0.2795(2) 0.0242(9) Uani 1 1 d . . . . .
C7 C 1.0068(3) 0.5516(3) 0.2148(3) 0.0346(10) Uani 1 1 d . . . . .
H7 H 1.071503 0.537557 0.188185 0.042 Uiso 1 1 calc R . . . .
C8 C 0.9507(3) 0.6397(3) 0.1900(3) 0.0374(11) Uani 1 1 d . . . . .
H8A H 0.976248 0.687517 0.147172 0.045 Uiso 1 1 calc R . . . .
C9 C 0.8548(3) 0.6579(3) 0.2290(3) 0.0294(9) Uani 1 1 d . . . . .
H9 H 0.815920 0.718712 0.210418 0.035 Uiso 1 1 calc R . . . .
C10 C 1.1520(3) 0.2890(3) 0.2534(2) 0.0286(9) Uani 1 1 d . . . . .
H10 H 1.112598 0.246005 0.272426 0.034 Uiso 1 1 calc R . . . .
C11 C 1.2505(3) 0.2623(3) 0.2124(3) 0.0278(9) Uani 1 1 d . . . . .
C12 C 1.2816(3) 0.1823(3) 0.1889(3) 0.0320(10) Uani 1 1 d . . . . .
H12 H 1.238609 0.144146 0.200655 0.038 Uiso 1 1 calc R . . . .
C13 C 1.3740(3) 0.1582(3) 0.1486(3) 0.0325(10) Uani 1 1 d . . . . .
H13 H 1.394148 0.104040 0.132449 0.039 Uiso 1 1 calc R . . . .
C14 C 1.4376(3) 0.2130(3) 0.1318(2) 0.0292(9) Uani 1 1 d . . . . .
C15 C 1.4076(3) 0.2926(3) 0.1539(3) 0.0299(9) Uani 1 1 d . . . . .
H15 H 1.450857 0.330549 0.142016 0.036 Uiso 1 1 calc R . . . .
C16 C 1.3149(3) 0.3170(3) 0.1934(3) 0.0344(10) Uani 1 1 d . . . . .
H16 H 1.294685 0.372358 0.207806 0.041 Uiso 1 1 calc R . . . .
C17 C 1.5973(3) 0.2340(3) 0.0788(3) 0.0345(10) Uani 1 1 d . . . . .
H17A H 1.575132 0.298275 0.045242 0.052 Uiso 1 1 calc GR . . . .
H17B H 1.658660 0.205506 0.050625 0.052 Uiso 1 1 calc GR . . . .
H17C H 1.605519 0.233300 0.131322 0.052 Uiso 1 1 calc GR . . . .
C18 C 0.5682(3) 0.5701(3) 0.2235(2) 0.0221(8) Uani 1 1 d . . . . .
C19 C 0.5464(3) 0.5010(3) 0.2998(2) 0.0205(8) Uani 1 1 d . . . . .
C20 C 0.4831(3) 0.4518(3) 0.3046(2) 0.0227(8) Uani 1 1 d . . . . .
H20 H 0.468587 0.404359 0.354035 0.027 Uiso 1 1 calc R . . . .
C21 C 0.4393(3) 0.4696(3) 0.2387(2) 0.0251(9) Uani 1 1 d . . . . .
H21 H 0.393984 0.435710 0.245394 0.030 Uiso 1 1 calc R . . . .
C22 C 0.4603(3) 0.5349(3) 0.1649(2) 0.0254(9) Uani 1 1 d . . . . .
C23 C 0.5282(3) 0.5852(3) 0.1556(2) 0.0247(9) Uani 1 1 d . . . . .
C24 C 0.5574(3) 0.6515(3) 0.0817(2) 0.0316(10) Uani 1 1 d . . . . .
H24 H 0.532956 0.662991 0.034351 0.038 Uiso 1 1 calc R . . . .
C25 C 0.6206(3) 0.6990(3) 0.0783(3) 0.0334(10) Uani 1 1 d . . . . .
H25 H 0.642309 0.742286 0.028402 0.040 Uiso 1 1 calc R . . . .
C26 C 0.6531(3) 0.6829(3) 0.1495(2) 0.0297(9) Uani 1 1 d . . . . .
H26 H 0.694796 0.718586 0.147022 0.036 Uiso 1 1 calc R . . . .
C27 C 0.3318(3) 0.5651(3) 0.1026(2) 0.0274(9) Uani 1 1 d . . . . .
H27 H 0.292996 0.562199 0.154720 0.033 Uiso 1 1 calc R . . . .
C28 C 0.2856(3) 0.5830(3) 0.0340(2) 0.0276(9) Uani 1 1 d . . . . .
C29 C 0.3371(3) 0.5640(3) -0.0364(3) 0.0361(11) Uani 1 1 d . . . . .
H29 H 0.403651 0.535262 -0.039594 0.043 Uiso 1 1 calc R . . . .
C30 C 0.2940(3) 0.5858(3) -0.1031(3) 0.0402(11) Uani 1 1 d . . . . .
H30 H 0.330665 0.572430 -0.151368 0.048 Uiso 1 1 calc R . . . .
C31 C 0.1969(3) 0.6272(3) -0.0979(3) 0.0396(11) Uani 1 1 d . . . . .
C32 C 0.1435(3) 0.6474(3) -0.0277(3) 0.0374(11) Uani 1 1 d . . . . .
H32 H 0.077104 0.676461 -0.024559 0.045 Uiso 1 1 calc R . . . .
C33 C 0.1884(3) 0.6245(3) 0.0382(3) 0.0343(10) Uani 1 1 d . . . . .
H33 H 0.151896 0.637533 0.086610 0.041 Uiso 1 1 calc R . . . .
C34 C 0.1980(5) 0.6283(4) -0.2321(4) 0.0660(18) Uani 1 1 d . . . . .
H34A H 0.249758 0.661068 -0.257917 0.099 Uiso 1 1 calc GR . . . .
H34B H 0.153708 0.647116 -0.269891 0.099 Uiso 1 1 calc GR . . . .
H34C H 0.225254 0.561136 -0.218071 0.099 Uiso 1 1 calc GR . . . .
C35 C 0.6627(3) 0.3292(3) 0.6812(2) 0.0213(8) Uani 1 1 d . . . . .
C36 C 0.5836(3) 0.2916(3) 0.6912(2) 0.0208(8) Uani 1 1 d . . . . .
C37 C 0.5629(3) 0.2229(3) 0.7629(2) 0.0275(9) Uani 1 1 d . . . . .
H37 H 0.510677 0.196704 0.770711 0.033 Uiso 1 1 calc R . . . .
C38 C 0.6176(3) 0.1907(3) 0.8248(2) 0.0297(9) Uani 1 1 d . . . . .
H38 H 0.601182 0.143259 0.873536 0.036 Uiso 1 1 calc R . . . .
C39 C 0.6937(3) 0.2254(3) 0.8172(2) 0.0275(9) Uani 1 1 d . . . . .
C40 C 0.7163(3) 0.2982(3) 0.7444(2) 0.0232(8) Uani 1 1 d . . . . .
C41 C 0.7927(3) 0.3402(3) 0.7300(2) 0.0261(9) Uani 1 1 d . . . . .
H41 H 0.830418 0.321649 0.770794 0.031 Uiso 1 1 calc R . . . .
C42 C 0.8120(3) 0.4069(3) 0.6581(2) 0.0278(9) Uani 1 1 d . . . . .
H42 H 0.861756 0.436718 0.648745 0.033 Uiso 1 1 calc R . . . .
C43 C 0.7569(3) 0.4312(3) 0.5973(2) 0.0243(9) Uani 1 1 d . . . . .
H43 H 0.772412 0.476271 0.546321 0.029 Uiso 1 1 calc R . . . .
C44 C 0.7727(3) 0.1080(3) 0.9156(3) 0.0344(10) Uani 1 1 d . . . . .
H44 H 0.753320 0.067380 0.899112 0.041 Uiso 1 1 calc R . . . .
C45 C 0.8271(3) 0.0678(3) 0.9823(3) 0.0341(10) Uani 1 1 d . . . . .
C46 C 0.8511(3) 0.1233(3) 1.0143(3) 0.0374(11) Uani 1 1 d . . . . .
H46 H 0.832114 0.189040 0.992087 0.045 Uiso 1 1 calc R . . . .
C47 C 0.9021(3) 0.0844(4) 1.0779(3) 0.0412(11) Uani 1 1 d . . . . .
H47 H 0.918445 0.122815 1.098993 0.049 Uiso 1 1 calc R . . . .
C48 C 0.9293(3) -0.0128(4) 1.1106(3) 0.0411(12) Uani 1 1 d . . . . .
C49 C 0.9068(3) -0.0691(3) 1.0798(3) 0.0399(11) Uani 1 1 d . . . . .
H49 H 0.925698 -0.134833 1.101917 0.048 Uiso 1 1 calc R . . . .
C50 C 0.8557(3) -0.0279(3) 1.0154(3) 0.0401(11) Uani 1 1 d . . . . .
H50 H 0.840129 -0.066444 0.993809 0.048 Uiso 1 1 calc R . . . .
C51 C 1.0040(4) -0.1428(4) 1.2116(3) 0.0571(15) Uani 1 1 d . . . . .
H51A H 0.946646 -0.167809 1.233132 0.086 Uiso 1 1 calc GR . . . .
H51B H 1.037783 -0.157160 1.256137 0.086 Uiso 1 1 calc GR . . . .
H51C H 1.046386 -0.170910 1.170525 0.086 Uiso 1 1 calc GR . . . .
C52 C 0.4621(3) 0.1849(3) 0.4488(3) 0.0403(11) Uani 1 1 d . . . . .
H52A H 0.446264 0.154501 0.507666 0.060 Uiso 1 1 calc GR . . . .
H52B H 0.429183 0.165574 0.420035 0.060 Uiso 1 1 calc GR . . . .
H52C H 0.441454 0.252512 0.436810 0.060 Uiso 1 1 calc GR . . . .
C53 C 0.5941(4) 0.2023(3) 0.3273(3) 0.0432(12) Uani 1 1 d . . . . .
H53A H 0.560794 0.181136 0.300263 0.065 Uiso 1 1 calc GR . . . .
H53B H 0.663451 0.184199 0.308894 0.065 Uiso 1 1 calc GR . . . .
H53C H 0.573511 0.270073 0.313455 0.065 Uiso 1 1 calc GR . . . .
C54 C 0.6023(4) 0.0516(3) 0.4416(3) 0.0415(12) Uani 1 1 d . . . . .
H54A H 0.589649 0.022819 0.500938 0.062 Uiso 1 1 calc GR . . . .
H54B H 0.671077 0.033936 0.420904 0.062 Uiso 1 1 calc GR . . . .
H54C H 0.566848 0.030431 0.416381 0.062 Uiso 1 1 calc GR . . . .
C55 C 0.5699(3) 0.1574(3) 0.4206(3) 0.0308(10) Uani 1 1 d . . . . .
C56 C 0.6183(3) 0.1964(3) 0.4609(2) 0.0272(9) Uani 1 1 d . . . . .
C57 C 0.6895(3) 0.1386(3) 0.5060(3) 0.0337(10) Uani 1 1 d . . . . .
H57 H 0.704633 0.074129 0.512540 0.040 Uiso 1 1 calc R . . . .
C58 C 0.7403(3) 0.1674(3) 0.5421(3) 0.0282(9) Uani 1 1 d . . . . .
C59 C 0.8166(3) 0.0950(3) 0.5917(3) 0.0370(11) Uani 1 1 d D . . . .
C60 C 0.7711(6) 0.0770(7) 0.6836(4) 0.060(3) Uani 0.643(10) 1 d D U P A 1
H60A H 0.759750 0.133361 0.697835 0.090 Uiso 0.643(10) 1 calc GR . P A 1
H60B H 0.814755 0.026081 0.716884 0.090 Uiso 0.643(10) 1 calc GR . P A 1
H60C H 0.710074 0.060100 0.694001 0.090 Uiso 0.643(10) 1 calc GR . P A 1
C61 C 0.9049(6) 0.1307(6) 0.5767(7) 0.052(3) Uani 0.643(10) 1 d D U P A 1
H61A H 0.939273 0.135807 0.520853 0.079 Uiso 0.643(10) 1 calc GR . P A 1
H61B H 0.946843 0.087355 0.615378 0.079 Uiso 0.643(10) 1 calc GR . P A 1
H61C H 0.885522 0.191883 0.584290 0.079 Uiso 0.643(10) 1 calc GR . P A 1
C62 C 0.8439(7) -0.0020(5) 0.5819(7) 0.063(3) Uani 0.643(10) 1 d D U P A 1
H62A H 0.786717 -0.027100 0.599342 0.094 Uiso 0.643(10) 1 calc GR . P A 1
H62B H 0.891921 -0.043505 0.615675 0.094 Uiso 0.643(10) 1 calc GR . P A 1
H62C H 0.870347 0.002707 0.524605 0.094 Uiso 0.643(10) 1 calc GR . P A 1
C60' C 0.8624(12) 0.1442(9) 0.6240(12) 0.050(4) Uani 0.357(10) 1 d D U P A 2
H60D H 0.887787 0.193190 0.578432 0.075 Uiso 0.357(10) 1 calc GR . P A 2
H60E H 0.914711 0.099291 0.651247 0.075 Uiso 0.357(10) 1 calc GR . P A 2
H60F H 0.814136 0.171851 0.662954 0.075 Uiso 0.357(10) 1 calc GR . P A 2
C61' C 0.8933(11) 0.0492(13) 0.5334(7) 0.078(6) Uani 0.357(10) 1 d D U P A 2
H61D H 0.862771 0.040890 0.495681 0.117 Uiso 0.357(10) 1 calc DGR . P A 2
H61E H 0.927951 -0.011470 0.564732 0.117 Uiso 0.357(10) 1 calc GR . P A 2
H61F H 0.938302 0.088849 0.502338 0.117 Uiso 0.357(10) 1 calc DGR . P A 2
C62' C 0.7707(13) 0.0212(12) 0.6585(11) 0.076(5) Uani 0.357(10) 1 d D U P A 2
H62D H 0.721283 0.049627 0.696357 0.113 Uiso 0.357(10) 1 calc GR . P A 2
H62E H 0.819709 -0.026692 0.688065 0.113 Uiso 0.357(10) 1 calc GR . P A 2
H62F H 0.741526 -0.007037 0.634244 0.113 Uiso 0.357(10) 1 calc GR . P A 2
C63 C 0.2152(4) 0.3235(3) 0.4427(3) 0.0419(12) Uani 1 1 d . . . . .
H63A H 0.163702 0.345873 0.410981 0.063 Uiso 1 1 calc GR . . . .
H63B H 0.264430 0.273726 0.425471 0.063 Uiso 1 1 calc GR . . . .
H63C H 0.243796 0.374754 0.433473 0.063 Uiso 1 1 calc GR . . . .
C64 C 0.0886(3) 0.3595(4) 0.5572(3) 0.0517(14) Uani 1 1 d . . . . .
H64A H 0.109402 0.415560 0.547777 0.078 Uiso 1 1 calc GR . . . .
H64B H 0.061464 0.335120 0.615064 0.078 Uiso 1 1 calc GR . . . .
H64C H 0.039765 0.374866 0.524149 0.078 Uiso 1 1 calc GR . . . .
C65 C 0.1411(5) 0.1990(4) 0.5477(4) 0.0592(17) Uani 1 1 d . . . . .
H65A H 0.092711 0.214711 0.514206 0.089 Uiso 1 1 calc GR . . . .
H65B H 0.113314 0.175047 0.605464 0.089 Uiso 1 1 calc GR . . . .
H65C H 0.195955 0.151538 0.532807 0.089 Uiso 1 1 calc GR . . . .
C66 C 0.1745(3) 0.2861(3) 0.5331(3) 0.0351(10) Uani 1 1 d . . . . .
C67 C 0.2491(3) 0.2691(3) 0.5850(2) 0.0257(9) Uani 1 1 d . . . . .
C68 C 0.2704(3) 0.1854(3) 0.6480(2) 0.0272(9) Uani 1 1 d . . . . .
H68 H 0.241535 0.137461 0.654240 0.033 Uiso 1 1 calc R . . . .
C69 C 0.3304(3) 0.1671(3) 0.7019(2) 0.0242(9) Uani 1 1 d . . . . .
C70 C 0.3676(3) 0.0681(3) 0.7565(3) 0.0291(9) Uani 1 1 d . . . . .
C71 C 0.3651(3) 0.0687(3) 0.8422(3) 0.0353(10) Uani 1 1 d . . . . .
H71A H 0.298703 0.090330 0.867163 0.053 Uiso 1 1 calc GR . . . .
H71B H 0.403394 0.110425 0.838382 0.053 Uiso 1 1 calc GR . . . .
H71C H 0.391574 0.005662 0.875880 0.053 Uiso 1 1 calc GR . . . .
C72 C 0.4720(3) 0.0373(3) 0.7162(3) 0.0359(10) Uani 1 1 d . . . . .
H72A H 0.498891 -0.027102 0.746981 0.054 Uiso 1 1 calc GR . . . .
H72B H 0.509702 0.077697 0.715969 0.054 Uiso 1 1 calc GR . . . .
H72C H 0.473957 0.041474 0.659984 0.054 Uiso 1 1 calc GR . . . .
C73 C 0.3111(4) 0.0001(3) 0.7639(3) 0.0390(11) Uani 1 1 d . . . . .
H73A H 0.243484 0.022493 0.785448 0.058 Uiso 1 1 calc GR . . . .
H73B H 0.336548 -0.061042 0.801110 0.058 Uiso 1 1 calc GR . . . .
H73C H 0.316980 -0.005089 0.710091 0.058 Uiso 1 1 calc GR . . . .
N7 N 0.8618(4) 0.7524(4) 0.0036(4) 0.0739(17) Uani 1 1 d . U . . .
C74 C 0.8664(5) 0.6903(7) -0.0114(5) 0.088(2) Uani 1 1 d . U . . .
C75 C 0.8761(8) 0.6024(7) -0.0314(7) 0.135(4) Uani 1 1 d . U . . .
H75A H 0.921822 0.602330 -0.082369 0.202 Uiso 1 1 d R . . . .
H75B H 0.813542 0.600610 -0.037489 0.202 Uiso 1 1 d R . . . .
H75C H 0.899172 0.547760 0.013101 0.202 Uiso 1 1 d R . . . .
O12 O 1.0315(3) 0.1404(3) 0.2041(3) 0.0808(15) Uani 1 1 d D . . . .
H12A H 1.069668 0.140755 0.230547 0.121 Uiso 1 1 calc GR . . . .
C77 C 0.8953(5) 0.1248(4) 0.3454(3) 0.0681(19) Uani 1 1 d D . . . .
H77A H 0.860596 0.188520 0.343719 0.102 Uiso 1 1 calc GR . . . .
H77B H 0.944987 0.103040 0.378802 0.102 Uiso 1 1 calc DGR . . . .
H77C H 0.850372 0.084214 0.369062 0.102 Uiso 1 1 calc DGR . . . .
C76 C 0.9412(8) 0.1228(7) 0.2598(6) 0.159(4) Uani 1 1 d D U . . .
H76A H 0.942267 0.059560 0.262311 0.191 Uiso 1 1 calc R . . . .
H76B H 0.891303 0.164927 0.227253 0.191 Uiso 1 1 calc R . . . .

loop_
_atom_site_aniso_label
_atom_site_aniso_U_11
_atom_site_aniso_U_22
_atom_site_aniso_U_33
_atom_site_aniso_U_23
_atom_site_aniso_U_13
_atom_site_aniso_U_12
Gd1 0.01578(10) 0.01568(10) 0.01607(10) -0.00342(7) -0.00380(7) -0.00365(7)
Gd2 0.01612(10) 0.01688(10) 0.01568(10) -0.00258(7) -0.00393(7) -0.00536(7)
O1 0.0161(13) 0.0231(14) 0.0182(13) -0.0033(11) -0.0029(11) -0.0044(11)
O2 0.0266(16) 0.0378(18) 0.0385(18) -0.0119(15) 0.0022(14) -0.0017(14)
O3 0.0232(14) 0.0212(13) 0.0151(13) -0.0038(11) -0.0078(11) -0.0051(11)
O4 0.061(2) 0.066(2) 0.059(2) -0.033(2) -0.044(2) 0.0125(19)
O5 0.0189(13) 0.0202(13) 0.0186(13) -0.0002(11) -0.0073(11) -0.0049(11)
O6 0.051(2) 0.060(2) 0.0346(19) -0.0001(17) -0.0191(16) -0.0045(18)
O7 0.0300(15) 0.0183(14) 0.0300(15) -0.0092(12) -0.0092(12) -0.0033(12)
O8 0.0159(13) 0.0207(13) 0.0172(13) -0.0056(11) -0.0048(10) -0.0051(10)
O9 0.0254(14) 0.0253(14) 0.0219(14) -0.0054(12) -0.0078(11) -0.0100(12)
O10 0.0244(14) 0.0209(14) 0.0261(15) -0.0035(12) -0.0088(12) -0.0074(11)
O11 0.0216(14) 0.0222(15) 0.0340(16) -0.0076(12) -0.0064(12) -0.0027(12)
N1 0.0212(17) 0.0209(17) 0.0243(18) -0.0064(14) -0.0045(14) -0.0050(14)
N2 0.0179(17) 0.031(2) 0.032(2) -0.0093(16) -0.0057(15) -0.0020(15)
N3 0.0226(17) 0.0251(17) 0.0213(17) -0.0062(14) -0.0030(14) -0.0084(14)
N4 0.029(2) 0.034(2) 0.0240(18) -0.0095(16) -0.0103(15) -0.0087(16)
N5 0.0203(17) 0.0184(16) 0.0200(17) -0.0019(13) -0.0042(13) -0.0047(13)
N6 0.0269(19) 0.034(2) 0.0208(18) 0.0043(16) -0.0111(15) -0.0046(16)
C1 0.0205(19) 0.026(2) 0.0178(19) -0.0049(16) -0.0057(15) -0.0078(16)
C2 0.0146(18) 0.028(2) 0.0194(19) -0.0093(16) -0.0040(15) -0.0058(16)
C3 0.019(2) 0.031(2) 0.019(2) -0.0014(17) -0.0065(16) -0.0054(17)
C4 0.020(2) 0.029(2) 0.027(2) -0.0032(18) -0.0084(17) -0.0033(17)
C5 0.019(2) 0.030(2) 0.025(2) -0.0092(18) -0.0061(16) -0.0042(17)
C6 0.023(2) 0.028(2) 0.024(2) -0.0078(17) -0.0042(17) -0.0089(17)
C7 0.024(2) 0.034(2) 0.038(3) -0.012(2) 0.0075(19) -0.0078(19)
C8 0.033(2) 0.028(2) 0.039(3) -0.001(2) 0.004(2) -0.011(2)
C9 0.029(2) 0.023(2) 0.030(2) -0.0035(18) -0.0011(18) -0.0082(18)
C10 0.022(2) 0.033(2) 0.029(2) -0.0076(19) -0.0029(17) -0.0080(18)
C11 0.022(2) 0.029(2) 0.029(2) -0.0066(18) -0.0053(17) -0.0052(18)
C12 0.028(2) 0.026(2) 0.041(3) -0.006(2) -0.0062(19) -0.0091(18)
C13 0.031(2) 0.027(2) 0.037(3) -0.010(2) -0.0079(19) -0.0018(19)
C14 0.022(2) 0.030(2) 0.024(2) -0.0003(18) -0.0028(17) -0.0027(18)
C15 0.022(2) 0.032(2) 0.036(2) -0.012(2) -0.0014(18) -0.0095(18)
C16 0.029(2) 0.034(2) 0.045(3) -0.020(2) -0.005(2) -0.0057(19)
C17 0.019(2) 0.041(3) 0.033(2) -0.006(2) 0.0012(18) -0.0052(19)
C18 0.021(2) 0.024(2) 0.022(2) -0.0083(17) -0.0031(16) -0.0040(16)
C19 0.0183(19) 0.023(2) 0.0182(19) -0.0085(16) -0.0036(15) -0.0001(16)
C20 0.027(2) 0.022(2) 0.019(2) -0.0052(16) -0.0033(16) -0.0070(17)
C21 0.025(2) 0.028(2) 0.025(2) -0.0087(18) -0.0057(17) -0.0094(17)
C22 0.028(2) 0.030(2) 0.020(2) -0.0063(17) -0.0109(17) -0.0047(18)
C23 0.023(2) 0.028(2) 0.020(2) -0.0038(17) -0.0065(16) -0.0048(17)
C24 0.034(2) 0.040(3) 0.019(2) -0.0026(19) -0.0092(18) -0.011(2)
C25 0.039(3) 0.037(2) 0.020(2) 0.0019(19) -0.0036(19) -0.019(2)
C26 0.033(2) 0.032(2) 0.026(2) -0.0027(19) -0.0048(18) -0.0174(19)
C27 0.031(2) 0.030(2) 0.022(2) -0.0055(18) -0.0078(17) -0.0096(18)
C28 0.032(2) 0.029(2) 0.025(2) -0.0062(18) -0.0111(18) -0.0097(19)
C29 0.033(2) 0.046(3) 0.037(3) -0.023(2) -0.015(2) 0.000(2)
C30 0.044(3) 0.046(3) 0.039(3) -0.025(2) -0.020(2) 0.003(2)
C31 0.044(3) 0.039(3) 0.046(3) -0.014(2) -0.030(2) -0.003(2)
C32 0.029(2) 0.041(3) 0.048(3) -0.017(2) -0.015(2) -0.006(2)
C33 0.029(2) 0.040(3) 0.036(3) -0.010(2) -0.0093(19) -0.010(2)
C34 0.076(4) 0.076(4) 0.065(4) -0.041(3) -0.051(3) 0.014(3)
C35 0.022(2) 0.0191(19) 0.020(2) -0.0022(16) -0.0071(16) -0.0028(16)
C36 0.0189(19) 0.0182(19) 0.022(2) -0.0018(16) -0.0077(16) -0.0018(15)
C37 0.025(2) 0.026(2) 0.025(2) 0.0025(18) -0.0069(17) -0.0083(18)
C38 0.030(2) 0.028(2) 0.022(2) 0.0063(18) -0.0073(18) -0.0091(18)
C39 0.025(2) 0.027(2) 0.022(2) 0.0013(18) -0.0108(17) -0.0016(18)
C40 0.022(2) 0.026(2) 0.020(2) -0.0046(17) -0.0084(16) -0.0025(17)
C41 0.023(2) 0.031(2) 0.024(2) -0.0054(18) -0.0101(17) -0.0055(18)
C42 0.025(2) 0.033(2) 0.027(2) -0.0042(19) -0.0098(17) -0.0122(18)
C43 0.025(2) 0.024(2) 0.023(2) -0.0038(17) -0.0048(17) -0.0087(17)
C44 0.027(2) 0.041(3) 0.026(2) 0.001(2) -0.0074(18) -0.008(2)
C45 0.025(2) 0.038(3) 0.026(2) -0.002(2) -0.0027(18) -0.0008(19)
C46 0.031(2) 0.038(3) 0.033(3) 0.000(2) -0.011(2) -0.004(2)
C47 0.032(3) 0.049(3) 0.035(3) -0.005(2) -0.010(2) -0.006(2)
C48 0.029(2) 0.051(3) 0.028(2) 0.001(2) -0.009(2) -0.002(2)
C49 0.034(3) 0.037(3) 0.032(3) 0.002(2) -0.008(2) 0.001(2)
C50 0.033(3) 0.041(3) 0.034(3) -0.002(2) -0.007(2) -0.004(2)
C51 0.048(3) 0.058(4) 0.037(3) 0.012(3) -0.017(2) 0.000(3)
C52 0.038(3) 0.036(3) 0.053(3) -0.014(2) -0.012(2) -0.014(2)
C53 0.066(3) 0.036(3) 0.034(3) -0.016(2) -0.008(2) -0.014(2)
C54 0.054(3) 0.029(2) 0.048(3) -0.015(2) -0.010(2) -0.015(2)
C55 0.042(3) 0.023(2) 0.032(2) -0.0096(18) -0.007(2) -0.0119(19)
C56 0.030(2) 0.026(2) 0.027(2) -0.0114(18) -0.0001(18) -0.0079(18)
C57 0.037(3) 0.018(2) 0.044(3) -0.0075(19) -0.014(2) -0.0009(18)
C58 0.022(2) 0.023(2) 0.034(2) -0.0072(18) -0.0022(18) -0.0015(17)
C59 0.028(2) 0.025(2) 0.053(3) -0.011(2) -0.012(2) 0.0017(19)
C60 0.048(5) 0.047(5) 0.047(5) 0.010(4) -0.013(4) 0.012(4)
C61 0.039(5) 0.039(5) 0.065(6) 0.008(4) -0.031(4) -0.002(4)
C62 0.059(6) 0.035(5) 0.091(7) -0.020(5) -0.039(5) 0.015(4)
C60' 0.044(8) 0.035(7) 0.067(10) -0.012(7) -0.036(7) 0.014(6)
C61' 0.052(9) 0.083(11) 0.087(11) -0.047(9) -0.032(8) 0.042(8)
C62' 0.067(9) 0.055(9) 0.084(9) 0.011(8) -0.033(8) -0.011(8)
C63 0.047(3) 0.046(3) 0.040(3) -0.010(2) -0.025(2) -0.010(2)
C64 0.031(3) 0.069(4) 0.060(3) -0.019(3) -0.022(2) -0.007(3)
C65 0.084(4) 0.055(3) 0.061(4) 0.003(3) -0.047(3) -0.043(3)
C66 0.036(3) 0.038(3) 0.039(3) -0.007(2) -0.018(2) -0.017(2)
C67 0.021(2) 0.030(2) 0.031(2) -0.0122(19) -0.0080(17) -0.0063(17)
C68 0.026(2) 0.026(2) 0.032(2) -0.0064(18) -0.0059(18) -0.0121(18)
C69 0.022(2) 0.024(2) 0.022(2) -0.0054(17) 0.0018(16) -0.0074(17)
C70 0.037(2) 0.022(2) 0.028(2) -0.0050(18) -0.0057(19) -0.0084(18)
C71 0.050(3) 0.024(2) 0.028(2) -0.0002(19) -0.007(2) -0.014(2)
C72 0.038(3) 0.029(2) 0.038(3) -0.011(2) -0.012(2) 0.000(2)
C73 0.050(3) 0.027(2) 0.038(3) -0.008(2) -0.005(2) -0.014(2)
N7 0.069(4) 0.055(3) 0.104(5) -0.026(3) -0.014(3) -0.024(3)
C74 0.065(4) 0.097(5) 0.076(5) 0.007(4) -0.018(4) -0.021(4)
C75 0.141(8) 0.141(8) 0.157(9) -0.094(7) -0.035(7) -0.016(7)
O12 0.038(2) 0.058(3) 0.135(4) -0.010(3) -0.026(3) -0.012(2)
C77 0.091(5) 0.059(4) 0.029(3) -0.013(3) -0.019(3) 0.021(3)
C76 0.227(9) 0.096(6) 0.107(6) -0.040(5) -0.034(6) 0.039(6)

loop_
_atom_type_symbol
_atom_type_description
_atom_type_scat_dispersion_real
_atom_type_scat_dispersion_imag
_atom_type_scat_source
C C 0.0033 0.0016 'International Tables Vol C Tables 4.2.6.8 and 6.1.1.4'
H H 0.0000 0.0000 'International Tables Vol C Tables 4.2.6.8 and 6.1.1.4'
Gd Gd -0.1653 3.9035 'International Tables Vol C Tables 4.2.6.8 and 6.1.1.4'
N N 0.0061 0.0033 'International Tables Vol C Tables 4.2.6.8 and 6.1.1.4'
O O 0.0106 0.0060 'International Tables Vol C Tables 4.2.6.8 and 6.1.1.4'

loop_
_geom_angle_atom_site_label_1
_geom_angle_atom_site_label_2
_geom_angle_atom_site_label_3
_geom_angle
_geom_angle_site_symmetry_1
_geom_angle_site_symmetry_3
Gd2 Gd1 Gd1 54.321(10) . 2_666
Gd2 Gd1 Gd1 62.062(10) 2_666 2_666
Gd2 Gd1 Gd2 116.383(12) 2_666 .
O1 Gd1 Gd1 101.43(6) . 2_666
O1 Gd1 Gd2 41.84(6) . 2_666
O1 Gd1 Gd2 152.38(6) . .
O1 Gd1 O8 70.19(8) . 2_666
O1 Gd1 N5 76.07(9) . .
O3 Gd1 Gd1 70.53(6) . 2_666
O3 Gd1 Gd2 110.35(6) . .
O3 Gd1 Gd2 41.77(6) . 2_666
O3 Gd1 O1 66.28(8) . .
O3 Gd1 O8 76.57(8) . .
O3 Gd1 O8 71.91(8) . 2_666
O3 Gd1 N5 136.25(9) . .
O5 Gd1 Gd1 82.95(6) . 2_666
O5 Gd1 Gd2 35.90(6) . .
O5 Gd1 Gd2 138.21(6) . 2_666
O5 Gd1 O1 142.02(8) . .
O5 Gd1 O3 146.19(8) . .
O5 Gd1 O8 69.69(8) . .
O5 Gd1 O8 98.11(8) . 2_666
O5 Gd1 O11 80.44(9) . .
O5 Gd1 N5 65.96(9) . .
O7 Gd1 Gd1 116.51(7) . 2_666
O7 Gd1 Gd2 121.06(7) . 2_666
O7 Gd1 Gd2 88.75(7) . .
O7 Gd1 O1 116.41(9) . .
O7 Gd1 O3 80.29(9) . .
O7 Gd1 O5 93.86(9) . .
O7 Gd1 O8 145.68(9) . 2_666
O7 Gd1 O8 83.73(9) . .
O7 Gd1 O11 71.82(9) . .
O7 Gd1 N5 138.75(9) . .
O8 Gd1 Gd1 35.85(6) . 2_666
O8 Gd1 Gd1 34.88(6) 2_666 2_666
O8 Gd1 Gd2 90.57(6) . 2_666
O8 Gd1 Gd2 40.11(6) 2_666 2_666
O8 Gd1 Gd2 33.79(6) . .
O8 Gd1 Gd2 82.61(6) 2_666 .
O8 Gd1 O1 132.40(8) . .
O8 Gd1 O8 70.73(9) . 2_666
O8 Gd1 N5 75.06(9) 2_666 .
O8 Gd1 N5 117.99(9) . .
O11 Gd1 Gd1 161.95(7) . 2_666
O11 Gd1 Gd2 112.46(7) . .
O11 Gd1 Gd2 129.27(7) . 2_666
O11 Gd1 O1 87.54(9) . .
O11 Gd1 O3 127.51(9) . .
O11 Gd1 O8 141.86(9) . 2_666
O11 Gd1 O8 139.81(9) . .
O11 Gd1 N5 69.60(9) . .
N5 Gd1 Gd1 97.14(7) . 2_666
N5 Gd1 Gd2 94.90(7) . 2_666
N5 Gd1 Gd2 92.73(7) . .
Gd1 Gd2 Gd1 63.617(12) 2_666 .
O1 Gd2 Gd1 42.25(6) 2_666 2_666
O1 Gd2 Gd1 103.32(6) 2_666 .
O1 Gd2 O3 66.40(8) 2_666 2_666
O1 Gd2 O5 133.00(8) 2_666 .
O1 Gd2 N1 66.12(9) 2_666 2_666
O1 Gd2 N3 106.74(9) 2_666 2_666
O3 Gd2 Gd1 71.55(6) 2_666 .
O3 Gd2 Gd1 41.52(6) 2_666 2_666
O3 Gd2 O5 76.62(8) 2_666 .
O3 Gd2 N1 105.54(9) 2_666 2_666
O3 Gd2 N3 65.41(9) 2_666 2_666
O5 Gd2 Gd1 35.01(6) . .
O5 Gd2 Gd1 90.77(6) . 2_666
O5 Gd2 N1 155.81(9) . 2_666
O5 Gd2 N3 81.43(9) . 2_666
O8 Gd2 Gd1 34.91(6) . .
O8 Gd2 Gd1 42.76(6) . 2_666
O8 Gd2 O1 72.66(8) . 2_666
O8 Gd2 O3 73.92(8) . 2_666
O8 Gd2 O5 69.92(8) . .
O8 Gd2 O9 80.12(9) . .
O8 Gd2 N1 134.18(9) . 2_666
O8 Gd2 N3 134.55(9) . 2_666
O9 Gd2 Gd1 100.39(6) . .
O9 Gd2 Gd1 102.82(6) . 2_666
O9 Gd2 O1 82.27(9) . 2_666
O9 Gd2 O3 143.89(9) . 2_666
O9 Gd2 O5 117.34(9) . .
O9 Gd2 N1 75.48(10) . 2_666
O9 Gd2 N3 145.30(9) . 2_666
O10 Gd2 Gd1 169.79(7) . 2_666
O10 Gd2 Gd1 107.28(7) . .
O10 Gd2 O1 143.67(9) . 2_666
O10 Gd2 O3 142.62(9) . 2_666
O10 Gd2 O5 82.81(9) . .
O10 Gd2 O8 127.10(9) . .
O10 Gd2 O9 73.46(9) . .
O10 Gd2 N1 81.66(10) . 2_666
O10 Gd2 N3 81.02(10) . 2_666
N1 Gd2 Gd1 106.87(7) 2_666 2_666
N1 Gd2 Gd1 168.91(7) 2_666 .
N3 Gd2 Gd1 109.51(7) 2_666 .
N3 Gd2 Gd1 105.95(7) 2_666 2_666
N3 Gd2 N1 77.92(10) 2_666 2_666
Gd2 O1 Gd1 95.92(9) 2_666 .
C2 O1 Gd1 136.4(2) . .
C2 O1 Gd2 121.3(2) . 2_666
C14 O2 C17 117.1(3) . .
Gd1 O3 Gd2 96.70(8) . 2_666
C19 O3 Gd1 143.4(2) . .
C19 O3 Gd2 117.8(2) . 2_666
C31 O4 C34 118.0(4) . .
Gd1 O5 Gd2 109.09(9) . .
C36 O5 Gd1 117.9(2) . .
C36 O5 Gd2 129.2(2) . .
C48 O6 C51 116.8(4) . .
C56 O7 Gd1 137.4(3) . .
Gd1 O8 Gd1 109.27(9) . 2_666
Gd1 O8 H8 112.7 . .
Gd1 O8 H8 112.7 2_666 .
Gd2 O8 Gd1 111.30(10) . .
Gd2 O8 Gd1 97.13(9) . 2_666
Gd2 O8 H8 112.7 . .
C67 O9 Gd2 133.6(2) . .
C69 O10 Gd2 136.7(2) . .
C58 O11 Gd1 135.6(3) . .
C1 N1 Gd2 115.2(2) . 2_666
C9 N1 Gd2 126.7(3) . 2_666
C9 N1 C1 118.1(3) . .
C10 N2 C5 119.8(4) . .
C18 N3 Gd2 112.4(2) . 2_666
C26 N3 Gd2 126.6(3) . 2_666
C26 N3 C18 118.2(3) . .
C27 N4 C22 119.0(4) . .
C35 N5 Gd1 111.7(2) . .
C43 N5 Gd1 127.1(3) . .
C43 N5 C35 118.8(3) . .
C44 N6 C39 117.3(4) . .
N1 C1 C2 117.4(3) . .
N1 C1 C6 122.1(3) . .
C6 C1 C2 120.5(3) . .
O1 C2 C1 119.3(3) . .
O1 C2 C3 122.8(3) . .
C3 C2 C1 117.9(3) . .
C2 C3 H3 119.4 . .
C2 C3 C4 121.1(4) . .
C4 C3 H3 119.4 . .
C3 C4 H4 118.8 . .
C5 C4 C3 122.4(4) . .
C5 C4 H4 118.8 . .
N2 C5 C6 117.2(4) . .
C4 C5 N2 125.1(4) . .
C4 C5 C6 117.6(4) . .
C1 C6 C5 120.2(4) . .
C7 C6 C1 117.4(4) . .
C7 C6 C5 122.4(4) . .
C6 C7 H7 120.0 . .
C8 C7 C6 120.1(4) . .
C8 C7 H7 120.0 . .
C7 C8 H8A 120.6 . .
C7 C8 C9 118.8(4) . .
C9 C8 H8A 120.6 . .
N1 C9 C8 123.5(4) . .
N1 C9 H9 118.2 . .
C8 C9 H9 118.2 . .
N2 C10 H10 118.9 . .
N2 C10 C11 122.3(4) . .
C11 C10 H10 118.9 . .
C12 C11 C10 120.7(4) . .
C16 C11 C10 121.1(4) . .
C16 C11 C12 118.1(4) . .
C11 C12 H12 119.7 . .
C13 C12 C11 120.7(4) . .
C13 C12 H12 119.7 . .
C12 C13 H13 120.0 . .
C12 C13 C14 120.1(4) . .
C14 C13 H13 120.0 . .
O2 C14 C13 115.5(4) . .
O2 C14 C15 124.6(4) . .
C15 C14 C13 119.9(4) . .
C14 C15 H15 120.0 . .
C14 C15 C16 119.9(4) . .
C16 C15 H15 120.0 . .
C11 C16 H16 119.4 . .
C15 C16 C11 121.3(4) . .
C15 C16 H16 119.4 . .
O2 C17 H17A 109.5 . .
O2 C17 H17B 109.5 . .
O2 C17 H17C 109.5 . .
H17A C17 H17B 109.5 . .
H17A C17 H17C 109.5 . .
H17B C17 H17C 109.5 . .
N3 C18 C19 117.0(3) . .
N3 C18 C23 121.9(3) . .
C23 C18 C19 121.2(4) . .
O3 C19 C18 118.3(3) . .
O3 C19 C20 124.5(3) . .
C20 C19 C18 117.2(3) . .
C19 C20 H20 119.0 . .
C19 C20 C21 122.0(4) . .
C21 C20 H20 119.0 . .
C20 C21 H21 119.2 . .
C22 C21 C20 121.5(4) . .
C22 C21 H21 119.2 . .
C21 C22 N4 124.1(4) . .
C21 C22 C23 118.8(3) . .
C23 C22 N4 117.1(3) . .
C18 C23 C22 119.2(4) . .
C24 C23 C18 117.3(4) . .
C24 C23 C22 123.4(4) . .
C23 C24 H24 120.0 . .
C25 C24 C23 120.0(4) . .
C25 C24 H24 120.0 . .
C24 C25 H25 120.5 . .
C24 C25 C26 118.9(4) . .
C26 C25 H25 120.5 . .
N3 C26 C25 123.6(4) . .
N3 C26 H26 118.2 . .
C25 C26 H26 118.2 . .
N4 C27 H27 118.6 . .
N4 C27 C28 122.7(4) . .
C28 C27 H27 118.6 . .
C29 C28 C27 121.6(4) . .
C29 C28 C33 118.7(4) . .
C33 C28 C27 119.6(4) . .
C28 C29 H29 119.3 . .
C28 C29 C30 121.5(4) . .
C30 C29 H29 119.3 . .
C29 C30 H30 120.5 . .
C31 C30 C29 119.0(4) . .
C31 C30 H30 120.5 . .
O4 C31 C30 123.9(4) . .
O4 C31 C32 115.6(4) . .
C30 C31 C32 120.5(4) . .
C31 C32 H32 120.4 . .
C31 C32 C33 119.3(4) . .
C33 C32 H32 120.4 . .
C28 C33 C32 120.9(4) . .
C28 C33 H33 119.5 . .
C32 C33 H33 119.5 . .
O4 C34 H34A 109.5 . .
O4 C34 H34B 109.5 . .
O4 C34 H34C 109.5 . .
H34A C34 H34B 109.5 . .
H34A C34 H34C 109.5 . .
H34B C34 H34C 109.5 . .
N5 C35 C36 117.3(3) . .
N5 C35 C40 122.1(3) . .
C40 C35 C36 120.6(3) . .
O5 C36 C35 118.6(3) . .
O5 C36 C37 123.3(3) . .
C37 C36 C35 118.1(3) . .
C36 C37 H37 119.4 . .
C36 C37 C38 121.1(4) . .
C38 C37 H37 119.4 . .
C37 C38 H38 118.9 . .
C39 C38 C37 122.3(4) . .
C39 C38 H38 118.9 . .
N6 C39 C40 117.8(4) . .
C38 C39 N6 123.9(4) . .
C38 C39 C40 118.3(4) . .
C35 C40 C39 119.5(4) . .
C35 C40 C41 117.1(4) . .
C41 C40 C39 123.3(4) . .
C40 C41 H41 119.9 . .
C42 C41 C40 120.1(4) . .
C42 C41 H41 119.9 . .
C41 C42 H42 120.5 . .
C41 C42 C43 119.0(4) . .
C43 C42 H42 120.5 . .
N5 C43 C42 122.9(4) . .
N5 C43 H43 118.5 . .
C42 C43 H43 118.5 . .
N6 C44 H44 118.5 . .
N6 C44 C45 123.0(4) . .
C45 C44 H44 118.5 . .
C46 C45 C44 121.7(4) . .
C50 C45 C44 119.8(4) . .
C50 C45 C46 118.5(4) . .
C45 C46 H46 119.4 . .
C47 C46 C45 121.1(4) . .
C47 C46 H46 119.4 . .
C46 C47 H47 120.5 . .
C46 C47 C48 119.0(5) . .
C48 C47 H47 120.5 . .
O6 C48 C47 114.7(5) . .
O6 C48 C49 124.4(4) . .
C49 C48 C47 120.9(4) . .
C48 C49 H49 120.6 . .
C48 C49 C50 118.9(4) . .
C50 C49 H49 120.6 . .
C45 C50 C49 121.6(5) . .
C45 C50 H50 119.2 . .
C49 C50 H50 119.2 . .
O6 C51 H51A 109.5 . .
O6 C51 H51B 109.5 . .
O6 C51 H51C 109.5 . .
H51A C51 H51B 109.5 . .
H51A C51 H51C 109.5 . .
H51B C51 H51C 109.5 . .
H52A C52 H52B 109.5 . .
H52A C52 H52C 109.5 . .
H52B C52 H52C 109.5 . .
C55 C52 H52A 109.5 . .
C55 C52 H52B 109.5 . .
C55 C52 H52C 109.5 . .
H53A C53 H53B 109.5 . .
H53A C53 H53C 109.5 . .
H53B C53 H53C 109.5 . .
C55 C53 H53A 109.5 . .
C55 C53 H53B 109.5 . .
C55 C53 H53C 109.5 . .
H54A C54 H54B 109.5 . .
H54A C54 H54C 109.5 . .
H54B C54 H54C 109.5 . .
C55 C54 H54A 109.5 . .
C55 C54 H54B 109.5 . .
C55 C54 H54C 109.5 . .
C52 C55 C53 109.3(4) . .
C52 C55 C54 109.3(4) . .
C52 C55 C56 107.9(3) . .
C54 C55 C53 109.1(4) . .
C54 C55 C56 113.1(4) . .
C56 C55 C53 108.0(3) . .
O7 C56 C55 115.3(4) . .
O7 C56 C57 124.0(4) . .
C57 C56 C55 120.7(4) . .
C56 C57 H57 117.4 . .
C58 C57 C56 125.3(4) . .
C58 C57 H57 117.4 . .
O11 C58 C57 123.7(4) . .
O11 C58 C59 116.6(4) . .
C57 C58 C59 119.6(4) . .
C58 C59 C60 107.3(4) . .
C61 C59 C58 111.9(4) . .
C61 C59 C60 107.6(6) . .
C61 C59 C62 111.2(6) . .
C62 C59 C58 114.9(5) . .
C62 C59 C60 103.3(6) . .
C60' C59 C58 109.3(6) . .
C60' C59 C61' 109.0(11) . .
C61' C59 C58 107.3(6) . .
C62' C59 C58 109.3(8) . .
C62' C59 C60' 113.2(12) . .
C62' C59 C61' 108.6(12) . .
C59 C60 H60A 109.5 . .
C59 C60 H60B 109.5 . .
C59 C60 H60C 109.5 . .
H60A C60 H60B 109.5 . .
H60A C60 H60C 109.5 . .
H60B C60 H60C 109.5 . .
C59 C61 H61A 109.5 . .
C59 C61 H61B 109.5 . .
C59 C61 H61C 109.5 . .
H61A C61 H61B 109.5 . .
H61A C61 H61C 109.5 . .
H61B C61 H61C 109.5 . .
C59 C62 H62A 109.5 . .
C59 C62 H62B 109.5 . .
C59 C62 H62C 109.5 . .
H62A C62 H62B 109.5 . .
H62A C62 H62C 109.5 . .
H62B C62 H62C 109.5 . .
C59 C60' H60D 109.5 . .
C59 C60' H60E 109.5 . .
C59 C60' H60F 109.5 . .
H60D C60' H60E 109.5 . .
H60D C60' H60F 109.5 . .
H60E C60' H60F 109.5 . .
C59 C61' H61D 109.5 . .
C59 C61' H61E 109.5 . .
C59 C61' H61F 109.5 . .
H61D C61' H61E 109.5 . .
H61D C61' H61F 109.5 . .
H61E C61' H61F 109.5 . .
C59 C62' H62D 109.5 . .
C59 C62' H62E 109.5 . .
C59 C62' H62F 109.5 . .
H62D C62' H62E 109.5 . .
H62D C62' H62F 109.5 . .
H62E C62' H62F 109.5 . .
H63A C63 H63B 109.5 . .
H63A C63 H63C 109.5 . .
H63B C63 H63C 109.5 . .
C66 C63 H63A 109.5 . .
C66 C63 H63B 109.5 . .
C66 C63 H63C 109.5 . .
H64A C64 H64B 109.5 . .
H64A C64 H64C 109.5 . .
H64B C64 H64C 109.5 . .
C66 C64 H64A 109.5 . .
C66 C64 H64B 109.5 . .
C66 C64 H64C 109.5 . .
H65A C65 H65B 109.5 . .
H65A C65 H65C 109.5 . .
H65B C65 H65C 109.5 . .
C66 C65 H65A 109.5 . .
C66 C65 H65B 109.5 . .
C66 C65 H65C 109.5 . .
C63 C66 C64 109.4(4) . .
C63 C66 C65 108.6(4) . .
C63 C66 C67 110.2(4) . .
C64 C66 C65 109.1(4) . .
C64 C66 C67 106.2(4) . .
C65 C66 C67 113.4(4) . .
O9 C67 C66 114.7(3) . .
O9 C67 C68 123.9(4) . .
C68 C67 C66 121.4(4) . .
C67 C68 H68 117.4 . .
C69 C68 C67 125.2(4) . .
C69 C68 H68 117.4 . .
O10 C69 C68 123.4(4) . .
O10 C69 C70 114.9(3) . .
C68 C69 C70 121.7(4) . .
C69 C70 C71 110.1(3) . .
C69 C70 C72 105.6(3) . .
C71 C70 C72 109.5(4) . .
C73 C70 C69 113.3(4) . .
C73 C70 C71 108.7(3) . .
C73 C70 C72 109.5(4) . .
C70 C71 H71A 109.5 . .
C70 C71 H71B 109.5 . .
C70 C71 H71C 109.5 . .
H71A C71 H71B 109.5 . .
H71A C71 H71C 109.5 . .
H71B C71 H71C 109.5 . .
C70 C72 H72A 109.5 . .
C70 C72 H72B 109.5 . .
C70 C72 H72C 109.5 . .
H72A C72 H72B 109.5 . .
H72A C72 H72C 109.5 . .
H72B C72 H72C 109.5 . .
C70 C73 H73A 109.5 . .
C70 C73 H73B 109.5 . .
C70 C73 H73C 109.5 . .
H73A C73 H73B 109.5 . .
H73A C73 H73C 109.5 . .
H73B C73 H73C 109.5 . .
N7 C74 C75 178.2(9) . .
C74 C75 H75A 109.7 . .
C74 C75 H75B 109.6 . .
C74 C75 H75C 109.0 . .
H75A C75 H75B 109.5 . .
H75A C75 H75C 109.5 . .
H75B C75 H75C 109.5 . .
C76 O12 H12A 109.5 . .
H77A C77 H77B 109.5 . .
H77A C77 H77C 109.5 . .
H77B C77 H77C 109.5 . .
C76 C77 H77A 109.5 . .
C76 C77 H77B 109.5 . .
C76 C77 H77C 109.5 . .
O12 C76 C77 135.6(10) . .
O12 C76 H76A 103.3 . .
O12 C76 H76B 103.3 . .
C77 C76 H76A 103.3 . .
C77 C76 H76B 103.3 . .
H76A C76 H76B 105.2 . .

loop_
_geom_bond_atom_site_label_1
_geom_bond_atom_site_label_2
_geom_bond_distance
_geom_bond_site_symmetry_2
Gd1 Gd1 3.9544(6) 2_666
Gd1 Gd2 3.5856(4) 2_666
Gd1 Gd2 3.8997(5) .
Gd1 O1 2.424(2) .
Gd1 O3 2.393(2) .
Gd1 O5 2.368(2) .
Gd1 O7 2.316(3) .
Gd1 O8 2.395(2) .
Gd1 O8 2.453(2) 2_666
Gd1 O11 2.386(3) .
Gd1 N5 2.577(3) .
Gd2 O1 2.404(2) 2_666
Gd2 O3 2.405(2) 2_666
Gd2 O5 2.420(2) .
Gd2 O8 2.328(2) .
Gd2 O9 2.343(2) .
Gd2 O10 2.307(3) .
Gd2 N1 2.563(3) 2_666
Gd2 N3 2.556(3) 2_666
O1 C2 1.332(4) .
O2 C14 1.370(5) .
O2 C17 1.434(5) .
O3 C19 1.327(4) .
O4 C31 1.365(5) .
O4 C34 1.434(7) .
O5 C36 1.343(4) .
O6 C48 1.374(5) .
O6 C51 1.423(6) .
O7 C56 1.282(5) .
O8 H8 1.0000 .
O9 C67 1.271(5) .
O10 C69 1.274(5) .
O11 C58 1.269(5) .
N1 C1 1.373(5) .
N1 C9 1.321(5) .
N2 C5 1.401(5) .
N2 C10 1.270(5) .
N3 C18 1.372(5) .
N3 C26 1.319(5) .
N4 C22 1.421(5) .
N4 C27 1.265(5) .
N5 C35 1.367(5) .
N5 C43 1.318(5) .
N6 C39 1.417(5) .
N6 C44 1.278(6) .
C1 C2 1.429(5) .
C1 C6 1.417(5) .
C2 C3 1.381(5) .
C3 H3 0.9500 .
C3 C4 1.406(5) .
C4 H4 0.9500 .
C4 C5 1.377(6) .
C5 C6 1.425(6) .
C6 C7 1.404(6) .
C7 H7 0.9500 .
C7 C8 1.370(6) .
C8 H8A 0.9500 .
C8 C9 1.402(6) .
C9 H9 0.9500 .
C10 H10 0.9500 .
C10 C11 1.461(6) .
C11 C12 1.399(6) .
C11 C16 1.389(6) .
C12 H12 0.9500 .
C12 C13 1.379(6) .
C13 H13 0.9500 .
C13 C14 1.388(6) .
C14 C15 1.379(6) .
C15 H15 0.9500 .
C15 C16 1.379(6) .
C16 H16 0.9500 .
C17 H17A 0.9800 .
C17 H17B 0.9800 .
C17 H17C 0.9800 .
C18 C19 1.431(5) .
C18 C23 1.414(5) .
C19 C20 1.375(5) .
C20 H20 0.9500 .
C20 C21 1.403(5) .
C21 H21 0.9500 .
C21 C22 1.373(6) .
C22 C23 1.421(6) .
C23 C24 1.411(6) .
C24 H24 0.9500 .
C24 C25 1.363(6) .
C25 H25 0.9500 .
C25 C26 1.398(6) .
C26 H26 0.9500 .
C27 H27 0.9500 .
C27 C28 1.469(5) .
C28 C29 1.376(6) .
C28 C33 1.387(6) .
C29 H29 0.9500 .
C29 C30 1.395(6) .
C30 H30 0.9500 .
C30 C31 1.385(7) .
C31 C32 1.387(7) .
C32 H32 0.9500 .
C32 C33 1.394(6) .
C33 H33 0.9500 .
C34 H34A 0.9800 .
C34 H34B 0.9800 .
C34 H34C 0.9800 .
C35 C36 1.427(5) .
C35 C40 1.416(5) .
C36 C37 1.376(5) .
C37 H37 0.9500 .
C37 C38 1.406(6) .
C38 H38 0.9500 .
C38 C39 1.369(6) .
C39 C40 1.427(6) .
C40 C41 1.417(6) .
C41 H41 0.9500 .
C41 C42 1.358(6) .
C42 H42 0.9500 .
C42 C43 1.413(5) .
C43 H43 0.9500 .
C44 H44 0.9500 .
C44 C45 1.463(6) .
C45 C46 1.394(7) .
C45 C50 1.387(6) .
C46 H46 0.9500 .
C46 C47 1.386(6) .
C47 H47 0.9500 .
C47 C48 1.404(7) .
C48 C49 1.377(7) .
C49 H49 0.9500 .
C49 C50 1.398(6) .
C50 H50 0.9500 .
C51 H51A 0.9800 .
C51 H51B 0.9800 .
C51 H51C 0.9800 .
C52 H52A 0.9800 .
C52 H52B 0.9800 .
C52 H52C 0.9800 .
C52 C55 1.522(6) .
C53 H53A 0.9800 .
C53 H53B 0.9800 .
C53 H53C 0.9800 .
C53 C55 1.544(6) .
C54 H54A 0.9800 .
C54 H54B 0.9800 .
C54 H54C 0.9800 .
C54 C55 1.530(6) .
C55 C56 1.532(6) .
C56 C57 1.392(6) .
C57 H57 0.9500 .
C57 C58 1.388(6) .
C58 C59 1.545(6) .
C59 C60 1.556(7) .
C59 C61 1.516(7) .
C59 C62 1.539(7) .
C59 C60' 1.525(9) .
C59 C61' 1.529(8) .
C59 C62' 1.513(9) .
C60 H60A 0.9800 .
C60 H60B 0.9800 .
C60 H60C 0.9800 .
C61 H61A 0.9800 .
C61 H61B 0.9800 .
C61 H61C 0.9800 .
C62 H62A 0.9800 .
C62 H62B 0.9800 .
C62 H62C 0.9800 .
C60' H60D 0.9800 .
C60' H60E 0.9800 .
C60' H60F 0.9800 .
C61' H61D 0.9800 .
C61' H61E 0.9800 .
C61' H61F 0.9800 .
C62' H62D 0.9800 .
C62' H62E 0.9800 .
C62' H62F 0.9800 .
C63 H63A 0.9800 .
C63 H63B 0.9800 .
C63 H63C 0.9800 .
C63 C66 1.525(7) .
C64 H64A 0.9800 .
C64 H64B 0.9800 .
C64 H64C 0.9800 .
C64 C66 1.530(7) .
C65 H65A 0.9800 .
C65 H65B 0.9800 .
C65 H65C 0.9800 .
C65 C66 1.531(6) .
C66 C67 1.541(5) .
C67 C68 1.401(6) .
C68 H68 0.9500 .
C68 C69 1.389(6) .
C69 C70 1.534(6) .
C70 C71 1.535(6) .
C70 C72 1.537(6) .
C70 C73 1.523(6) .
C71 H71A 0.9800 .
C71 H71B 0.9800 .
C71 H71C 0.9800 .
C72 H72A 0.9800 .
C72 H72B 0.9800 .
C72 H72C 0.9800 .
C73 H73A 0.9800 .
C73 H73B 0.9800 .
C73 H73C 0.9800 .
N7 C74 1.100(10) .
C74 C75 1.532(12) .
C75 H75A 0.9801 .
C75 H75B 0.9797 .
C75 H75C 0.9796 .
O12 H12A 0.8400 .
O12 C76 1.478(11) .
C77 H77A 0.9800 .
C77 H77B 0.9800 .
C77 H77C 0.9800 .
C77 C76 1.509(10) .
C76 H76A 0.9900 .
C76 H76B 0.9900 .

loop_
_geom_torsion_atom_site_label_1
_geom_torsion_atom_site_label_2
_geom_torsion_atom_site_label_3
_geom_torsion_atom_site_label_4
_geom_torsion
_geom_torsion_site_symmetry_1
Gd1 O1 C2 C1 152.2(3) .
Gd1 O1 C2 C3 -29.0(5) .
Gd1 O3 C19 C18 -174.5(3) .
Gd1 O3 C19 C20 4.5(6) .
Gd1 O5 C36 C35 27.3(4) .
Gd1 O5 C36 C37 -154.3(3) .
Gd1 O7 C56 C55 171.2(3) .
Gd1 O7 C56 C57 -9.9(7) .
Gd1 O11 C58 C57 13.4(6) .
Gd1 O11 C58 C59 -166.0(3) .
Gd1 N5 C35 C36 -17.4(4) .
Gd1 N5 C35 C40 161.3(3) .
Gd1 N5 C43 C42 -160.8(3) .
Gd2 O1 C2 C1 7.8(4) 2_666
Gd2 O1 C2 C3 -173.4(3) 2_666
Gd2 O3 C19 C18 26.7(4) 2_666
Gd2 O3 C19 C20 -154.3(3) 2_666
Gd2 O5 C36 C35 -128.3(3) .
Gd2 O5 C36 C37 50.1(5) .
Gd2 O9 C67 C66 155.6(3) .
Gd2 O9 C67 C68 -23.2(6) .
Gd2 O10 C69 C68 -10.1(6) .
Gd2 O10 C69 C70 168.2(3) .
Gd2 N1 C1 C2 -5.5(4) 2_666
Gd2 N1 C1 C6 173.9(3) 2_666
Gd2 N1 C9 C8 -176.0(3) 2_666
Gd2 N3 C18 C19 -19.8(4) 2_666
Gd2 N3 C18 C23 159.9(3) 2_666
Gd2 N3 C26 C25 -160.4(3) 2_666
O1 C2 C3 C4 177.2(3) .
O2 C14 C15 C16 -180.0(4) .
O3 C19 C20 C21 179.3(3) .
O4 C31 C32 C33 179.5(4) .
O5 C36 C37 C38 -178.2(4) .
O6 C48 C49 C50 178.1(4) .
O7 C56 C57 C58 -1.6(7) .
O9 C67 C68 C69 4.4(7) .
O10 C69 C70 C71 42.8(5) .
O10 C69 C70 C72 -75.4(4) .
O10 C69 C70 C73 164.8(4) .
O11 C58 C59 C60 77.2(6) .
O11 C58 C59 C61 -40.6(7) .
O11 C58 C59 C62 -168.6(6) .
O11 C58 C59 C60' -1.1(10) .
O11 C58 C59 C61' -119.2(10) .
O11 C58 C59 C62' 123.3(11) .
N1 C1 C2 O1 -1.0(5) .
N1 C1 C2 C3 -179.8(3) .
N1 C1 C6 C5 -175.6(3) .
N1 C1 C6 C7 3.1(6) .
N2 C5 C6 C1 178.2(3) .
N2 C5 C6 C7 -0.5(6) .
N2 C10 C11 C12 -168.9(4) .
N2 C10 C11 C16 8.8(7) .
N3 C18 C19 O3 -2.9(5) .
N3 C18 C19 C20 178.0(3) .
N3 C18 C23 C22 -175.6(4) .
N3 C18 C23 C24 3.5(6) .
N4 C22 C23 C18 179.3(3) .
N4 C22 C23 C24 0.3(6) .
N4 C27 C28 C29 17.6(6) .
N4 C27 C28 C33 -159.1(4) .
N5 C35 C36 O5 -4.5(5) .
N5 C35 C36 C37 177.0(3) .
N5 C35 C40 C39 -175.6(4) .
N5 C35 C40 C41 2.3(6) .
N6 C39 C40 C35 178.9(4) .
N6 C39 C40 C41 1.1(6) .
N6 C44 C45 C46 5.4(7) .
N6 C44 C45 C50 -174.8(4) .
C1 N1 C9 C8 0.6(6) .
C1 C2 C3 C4 -4.0(6) .
C1 C6 C7 C8 -0.8(6) .
C2 C1 C6 C5 3.8(6) .
C2 C1 C6 C7 -177.4(4) .
C2 C3 C4 C5 2.8(6) .
C3 C4 C5 N2 178.3(4) .
C3 C4 C5 C6 1.7(6) .
C4 C5 C6 C1 -4.9(6) .
C4 C5 C6 C7 176.4(4) .
C5 N2 C10 C11 -178.1(4) .
C5 C6 C7 C8 178.0(4) .
C6 C1 C2 O1 179.6(3) .
C6 C1 C2 C3 0.7(5) .
C6 C7 C8 C9 -1.6(7) .
C7 C8 C9 N1 1.7(7) .
C9 N1 C1 C2 177.5(4) .
C9 N1 C1 C6 -3.1(5) .
C10 N2 C5 C4 38.7(6) .
C10 N2 C5 C6 -144.7(4) .
C10 C11 C12 C13 178.6(4) .
C10 C11 C16 C15 -179.2(4) .
C11 C12 C13 C14 0.6(7) .
C12 C11 C16 C15 -1.4(7) .
C12 C13 C14 O2 179.3(4) .
C12 C13 C14 C15 -1.3(6) .
C13 C14 C15 C16 0.6(7) .
C14 C15 C16 C11 0.8(7) .
C16 C11 C12 C13 0.7(7) .
C17 O2 C14 C13 -176.1(4) .
C17 O2 C14 C15 4.5(6) .
C18 N3 C26 C25 -0.6(6) .
C18 C19 C20 C21 -1.6(6) .
C18 C23 C24 C25 -1.0(6) .
C19 C18 C23 C22 4.1(6) .
C19 C18 C23 C24 -176.9(4) .
C19 C20 C21 C22 2.5(6) .
C20 C21 C22 N4 177.3(4) .
C20 C21 C22 C23 0.0(6) .
C21 C22 C23 C18 -3.2(6) .
C21 C22 C23 C24 177.8(4) .
C22 N4 C27 C28 -179.1(4) .
C22 C23 C24 C25 178.0(4) .
C23 C18 C19 O3 177.4(3) .
C23 C18 C19 C20 -1.7(5) .
C23 C24 C25 C26 -2.0(7) .
C24 C25 C26 N3 3.0(7) .
C26 N3 C18 C19 177.6(4) .
C26 N3 C18 C23 -2.7(6) .
C27 N4 C22 C21 48.4(6) .
C27 N4 C22 C23 -134.2(4) .
C27 C28 C29 C30 -176.4(4) .
C27 C28 C33 C32 176.3(4) .
C28 C29 C30 C31 -0.3(7) .
C29 C28 C33 C32 -0.6(7) .
C29 C30 C31 O4 -179.7(5) .
C29 C30 C31 C32 0.5(7) .
C30 C31 C32 C33 -0.7(7) .
C31 C32 C33 C28 0.8(7) .
C33 C28 C29 C30 0.3(7) .
C34 O4 C31 C30 2.8(8) .
C34 O4 C31 C32 -177.4(5) .
C35 N5 C43 C42 -0.2(6) .
C35 C36 C37 C38 0.2(6) .
C35 C40 C41 C42 -0.2(6) .
C36 C35 C40 C39 3.0(6) .
C36 C35 C40 C41 -179.0(4) .
C36 C37 C38 C39 -0.1(7) .
C37 C38 C39 N6 179.5(4) .
C37 C38 C39 C40 1.4(6) .
C38 C39 C40 C35 -2.8(6) .
C38 C39 C40 C41 179.3(4) .
C39 N6 C44 C45 -177.4(4) .
C39 C40 C41 C42 177.7(4) .
C40 C35 C36 O5 176.8(3) .
C40 C35 C36 C37 -1.7(6) .
C40 C41 C42 C43 -2.0(6) .
C41 C42 C43 N5 2.3(6) .
C43 N5 C35 C36 179.2(3) .
C43 N5 C35 C40 -2.1(6) .
C44 N6 C39 C38 41.9(6) .
C44 N6 C39 C40 -140.0(4) .
C44 C45 C46 C47 179.6(4) .
C44 C45 C50 C49 -179.3(4) .
C45 C46 C47 C48 -0.4(7) .
C46 C45 C50 C49 0.5(7) .
C46 C47 C48 O6 -178.0(4) .
C46 C47 C48 C49 0.7(7) .
C47 C48 C49 C50 -0.4(7) .
C48 C49 C50 C45 -0.2(7) .
C50 C45 C46 C47 -0.2(7) .
C51 O6 C48 C47 178.7(4) .
C51 O6 C48 C49 0.1(7) .
C52 C55 C56 O7 -55.2(5) .
C52 C55 C56 C57 125.8(4) .
C53 C55 C56 O7 62.9(5) .
C53 C55 C56 C57 -116.1(4) .
C54 C55 C56 O7 -176.2(4) .
C54 C55 C56 C57 4.8(6) .
C55 C56 C57 C58 177.3(4) .
C56 C57 C58 O11 -0.4(7) .
C56 C57 C58 C59 179.0(4) .
C57 C58 C59 C60 -102.3(6) .
C57 C58 C59 C61 140.0(6) .
C57 C58 C59 C62 12.0(7) .
C57 C58 C59 C60' 179.4(9) .
C57 C58 C59 C61' 61.4(11) .
C57 C58 C59 C62' -56.2(12) .
C63 C66 C67 O9 49.4(5) .
C63 C66 C67 C68 -131.7(4) .
C64 C66 C67 O9 -68.9(5) .
C64 C66 C67 C68 110.0(5) .
C65 C66 C67 O9 171.3(4) .
C65 C66 C67 C68 -9.8(6) .
C66 C67 C68 C69 -174.3(4) .
C67 C68 C69 O10 11.9(7) .
C67 C68 C69 C70 -166.3(4) .
C68 C69 C70 C71 -138.9(4) .
C68 C69 C70 C72 102.9(4) .
C68 C69 C70 C73 -16.9(5) .
